data_1563574
loop_
_publ_author_name
'Gribanov, Alexander'
'Grytsiv, Andriy'
'Rogl, Peter'
'Seropegin, Yurii'
'Giester, Gerald'

_publ_section_title
;
 X-ray structural study of intermetallic alloys RT2Si and RTSi2 (R=rare
 earth, T=noble metal)
;
_journal_issue 6
_journal_name_full 'Journal of Solid State Chemistry'
_journal_page_first 1278
_journal_page_last 1289
_journal_paper_doi 10.1016/j.jssc.2010.03.038
_journal_volume 183
_journal_year 2010
_chemical_formula_moiety YbPt2Si
_chemical_formula_sum 'Pt8 Si4 Yb4'
_chemical_formula_weight 2365.24
_chemical_name_common YbPt2Si
_chemical_name_systematic
; 
 YbPt2Si 
;
_space_group_IT_number 62
_space_group_name_Hall '-P 2ac 2n'
_space_group_name_H-M_alt 'P n m a'
_symmetry_cell_setting orthorhombic
_symmetry_space_group_name_H-M 'P n m a'
_atom_sites_solution_primary direct
_atom_sites_solution_secondary difmap
_audit_creation_method SHELXL-97
_cell_angle_alpha 90.00
_cell_angle_beta 90.00
_cell_angle_gamma 90.00
_cell_formula_units_Z 1
_cell_length_a 7.1841(2)
_cell_length_b 6.9151(2)
_cell_length_c 5.4098(2)
_cell_measurement_temperature 298(2)
_cell_volume 268.752(15)
_computing_structure_refinement 'SHELXL-97 (Sheldrick, 1997)'
_computing_structure_solution 'SHELXS-97 (Sheldrick, 1990)'
_diffrn_ambient_temperature 298(2)
_diffrn_measured_fraction_theta_full 0.988
_diffrn_measured_fraction_theta_max 0.988
_diffrn_radiation_monochromator graphite
_diffrn_radiation_source 'fine-focus sealed tube'
_diffrn_radiation_type MoK\a
_diffrn_radiation_wavelength 0.71069
_diffrn_reflns_av_R_equivalents 0.0247
_diffrn_reflns_av_sigmaI/netI 0.0249
_diffrn_reflns_limit_h_max 11
_diffrn_reflns_limit_h_min -11
_diffrn_reflns_limit_k_max 11
_diffrn_reflns_limit_k_min -11
_diffrn_reflns_limit_l_max 8
_diffrn_reflns_limit_l_min -8
_diffrn_reflns_number 1182
_diffrn_reflns_theta_full 36.24
_diffrn_reflns_theta_max 36.24
_diffrn_reflns_theta_min 4.72
_exptl_absorpt_coefficient_mu 138.432
_exptl_absorpt_correction_T_max 0.0549
_exptl_absorpt_correction_T_min 0.0549
_exptl_crystal_density_diffrn 14.614
_exptl_crystal_density_method 'not measured'
_exptl_crystal_F_000 960
_exptl_crystal_size_max 0.05
_exptl_crystal_size_mid 0.05
_exptl_crystal_size_min 0.05
_refine_diff_density_max 5.581
_refine_diff_density_min -4.361
_refine_diff_density_rms 0.921
_refine_ls_extinction_coef 0.0018(2)
_refine_ls_extinction_expression Fc^*^=kFc[1+0.001xFc^2^\l^3^/sin(2\q)]^-1/4^
_refine_ls_extinction_method SHELXL
_refine_ls_goodness_of_fit_ref 1.092
_refine_ls_matrix_type full
_refine_ls_number_parameters 23
_refine_ls_number_reflns 679
_refine_ls_number_restraints 0
_refine_ls_restrained_S_all 1.092
_refine_ls_R_factor_all 0.0289
_refine_ls_R_factor_gt 0.0250
_refine_ls_shift/su_max 0.000
_refine_ls_shift/su_mean 0.000
_refine_ls_structure_factor_coef Fsqd
_refine_ls_weighting_details 'calc w=1/[\s^2^(Fo^2^)+(0.0411P)^2^+2.3069P] where P=(Fo^2^+2Fc^2^)/3'
_refine_ls_weighting_scheme calc
_refine_ls_wR_factor_gt 0.0645
_refine_ls_wR_factor_ref 0.0667
_reflns_number_gt 628
_reflns_number_total 679
_reflns_threshold_expression >2sigma(I)
_cod_data_source_file JSSC-2010-183-1278.cif
_cod_data_source_block ybpt2si
_cod_original_sg_symbol_H-M Pnma
_cod_database_code 1563574

loop_
_symmetry_equiv_pos_as_xyz
'x, y, z'
'-x+1/2, -y, z+1/2'
'-x, y+1/2, -z'
'x+1/2, -y+1/2, -z+1/2'
'-x, -y, -z'
'x-1/2, y, -z-1/2'
'x, -y-1/2, z'
'-x-1/2, y-1/2, z-1/2'

loop_
_atom_site_label
_atom_site_type_symbol
_atom_site_fract_x
_atom_site_fract_y
_atom_site_fract_z
_atom_site_U_iso_or_equiv
_atom_site_adp_type
_atom_site_occupancy
_atom_site_symmetry_multiplicity
_atom_site_calc_flag
_atom_site_refinement_flags
_atom_site_disorder_assembly
_atom_site_disorder_group
Yb1 Yb 0.02570(6) 0.2500 0.63381(8) 0.00504(12) Uani 1 2 d S . .
Pt2 Pt 0.18212(4) 0.05092(4) 0.09147(5) 0.00510(11) Uani 1 1 d . . .
Si3 Si 0.3801(4) 0.2500 0.3655(5) 0.0050(5) Uani 1 2 d S . .

loop_
_atom_site_aniso_label
_atom_site_aniso_U_11
_atom_site_aniso_U_22
_atom_site_aniso_U_33
_atom_site_aniso_U_23
_atom_site_aniso_U_13
_atom_site_aniso_U_12
Yb1 0.00590(19) 0.0058(2) 0.00340(19) 0.000 0.00009(12) 0.000
Pt2 0.00705(15) 0.00378(15) 0.00448(16) 0.00002(7) -0.00104(7) -0.00034(7)
Si3 0.0073(12) 0.0048(11) 0.0029(10) 0.000 0.0014(9) 0.000

loop_
_atom_type_symbol
_atom_type_description
_atom_type_scat_dispersion_real
_atom_type_scat_dispersion_imag
_atom_type_scat_source
Yb Yb -0.3850 5.5486 'International Tables Vol C Tables 4.2.6.8 and 6.1.1.4'
Pt Pt -1.7033 8.3905 'International Tables Vol C Tables 4.2.6.8 and 6.1.1.4'
Si Si 0.0817 0.0704 'International Tables Vol C Tables 4.2.6.8 and 6.1.1.4'

loop_
_geom_angle_atom_site_label_1
_geom_angle_atom_site_label_2
_geom_angle_atom_site_label_3
_geom_angle
_geom_angle_site_symmetry_1
_geom_angle_site_symmetry_3
Si3 Yb1 Si3 137.71(10) 6_556 6_557
Si3 Yb1 Si3 81.48(4) 6_556 .
Si3 Yb1 Si3 140.81(8) 6_557 .
Si3 Yb1 Pt2 106.61(4) 6_556 3_556
Si3 Yb1 Pt2 49.47(2) 6_557 3_556
Si3 Yb1 Pt2 133.363(16) . 3_556
Si3 Yb1 Pt2 106.61(4) 6_556 5_556
Si3 Yb1 Pt2 49.47(2) 6_557 5_556
Si3 Yb1 Pt2 133.363(16) . 5_556
Pt2 Yb1 Pt2 89.297(15) 3_556 5_556
Si3 Yb1 Pt2 100.58(4) 6_556 8_666
Si3 Yb1 Pt2 109.10(4) 6_557 8_666
Si3 Yb1 Pt2 49.21(2) . 8_666
Pt2 Yb1 Pt2 84.404(9) 3_556 8_666
Pt2 Yb1 Pt2 152.757(17) 5_556 8_666
Si3 Yb1 Pt2 100.58(4) 6_556 2
Si3 Yb1 Pt2 109.10(4) 6_557 2
Si3 Yb1 Pt2 49.21(2) . 2
Pt2 Yb1 Pt2 152.757(17) 3_556 2
Pt2 Yb1 Pt2 84.404(9) 5_556 2
Pt2 Yb1 Pt2 89.165(16) 8_666 2
Si3 Yb1 Pt2 152.966(9) 6_556 7_566
Si3 Yb1 Pt2 51.32(5) 6_557 7_566
Si3 Yb1 Pt2 94.71(5) . 7_566
Pt2 Yb1 Pt2 57.367(11) 3_556 7_566
Pt2 Yb1 Pt2 95.488(13) 5_556 7_566
Pt2 Yb1 Pt2 58.977(7) 8_666 7_566
Pt2 Yb1 Pt2 96.821(13) 2 7_566
Si3 Yb1 Pt2 152.966(9) 6_556 1_556
Si3 Yb1 Pt2 51.32(5) 6_557 1_556
Si3 Yb1 Pt2 94.71(5) . 1_556
Pt2 Yb1 Pt2 95.488(13) 3_556 1_556
Pt2 Yb1 Pt2 57.367(11) 5_556 1_556
Pt2 Yb1 Pt2 96.821(13) 8_666 1_556
Pt2 Yb1 Pt2 58.977(7) 2 1_556
Pt2 Yb1 Pt2 53.707(13) 7_566 1_556
Si3 Yb1 Pt2 48.78(5) 6_556 6_556
Si3 Yb1 Pt2 94.62(5) 6_557 6_556
Si3 Yb1 Pt2 120.03(5) . 6_556
Pt2 Yb1 Pt2 96.240(12) 3_556 6_556
Pt2 Yb1 Pt2 58.671(7) 5_556 6_556
Pt2 Yb1 Pt2 148.340(15) 8_666 6_556
Pt2 Yb1 Pt2 102.901(9) 2 6_556
Pt2 Yb1 Pt2 145.030(16) 7_566 6_556
Pt2 Yb1 Pt2 114.543(11) 1_556 6_556
Si3 Yb1 Pt2 48.78(5) 6_556 4_455
Si3 Yb1 Pt2 94.62(5) 6_557 4_455
Si3 Yb1 Pt2 120.03(5) . 4_455
Pt2 Yb1 Pt2 58.671(7) 3_556 4_455
Pt2 Yb1 Pt2 96.240(12) 5_556 4_455
Pt2 Yb1 Pt2 102.901(8) 8_666 4_455
Pt2 Yb1 Pt2 148.340(15) 2 4_455
Pt2 Yb1 Pt2 114.543(11) 7_566 4_455
Pt2 Yb1 Pt2 145.030(16) 1_556 4_455
Pt2 Yb1 Pt2 53.138(12) 6_556 4_455
Si3 Yb1 Pt2 47.21(5) 6_556 .
Si3 Yb1 Pt2 156.338(5) 6_557 .
Si3 Yb1 Pt2 44.90(5) . .
Pt2 Yb1 Pt2 151.225(13) 3_556 .
Pt2 Yb1 Pt2 108.206(7) 5_556 .
Pt2 Yb1 Pt2 89.064(12) 8_666 .
Pt2 Yb1 Pt2 54.567(8) 2 .
Pt2 Yb1 Pt2 139.057(16) 7_566 .
Pt2 Yb1 Pt2 113.128(11) 1_556 .
Pt2 Yb1 Pt2 75.199(9) 6_556 .
Pt2 Yb1 Pt2 95.943(12) 4_455 .
Si3 Pt2 Si3 151.08(3) 2_554 .
Si3 Pt2 Si3 110.13(4) 2_554 6_556
Si3 Pt2 Si3 97.61(4) . 6_556
Si3 Pt2 Pt2 147.97(5) 2_554 7_565
Si3 Pt2 Pt2 56.17(4) . 7_565
Si3 Pt2 Pt2 57.76(3) 6_556 7_565
Si3 Pt2 Pt2 57.11(6) 2_554 5
Si3 Pt2 Pt2 149.68(6) . 5
Si3 Pt2 Pt2 53.02(4) 6_556 5
Pt2 Pt2 Pt2 104.130(11) 7_565 5
Si3 Pt2 Pt2 108.27(6) 2_554 2
Si3 Pt2 Pt2 52.79(4) . 2
Si3 Pt2 Pt2 108.75(6) 6_556 2
Pt2 Pt2 Pt2 103.763(10) 7_565 2
Pt2 Pt2 Pt2 123.654(17) 5 2
Si3 Pt2 Pt2 53.35(6) 2_554 2_554
Si3 Pt2 Pt2 119.38(7) . 2_554
Si3 Pt2 Pt2 119.11(6) 6_556 2_554
Pt2 Pt2 Pt2 103.763(10) 7_565 2_554
Pt2 Pt2 Pt2 85.830(12) 5 2_554
Pt2 Pt2 Pt2 132.047(18) 2 2_554
Si3 Pt2 Yb1 64.05(6) 2_554 5_556
Si3 Pt2 Yb1 112.36(6) . 5_556
Si3 Pt2 Yb1 84.58(4) 6_556 5_556
Pt2 Pt2 Yb1 134.649(8) 7_565 5_556
Pt2 Pt2 Yb1 62.823(13) 5 5_556
Pt2 Pt2 Yb1 62.634(12) 2 5_556
Pt2 Pt2 Yb1 117.226(15) 2_554 5_556
Si3 Pt2 Yb1 64.68(6) 2_554 2_554
Si3 Pt2 Yb1 86.40(4) . 2_554
Si3 Pt2 Yb1 164.35(5) 6_556 2_554
Pt2 Pt2 Yb1 134.582(8) 7_565 2_554
Pt2 Pt2 Yb1 119.826(15) 5 2_554
Pt2 Pt2 Yb1 61.910(13) 2 2_554
Pt2 Pt2 Yb1 70.752(14) 2_554 2_554
Yb1 Pt2 Yb1 79.918(8) 5_556 2_554
Si3 Pt2 Yb1 84.90(5) 2_554 1_554
Si3 Pt2 Yb1 116.59(4) . 1_554
Si3 Pt2 Yb1 61.46(6) 6_556 1_554
Pt2 Pt2 Yb1 63.146(6) 7_565 1_554
Pt2 Pt2 Yb1 59.809(11) 5 1_554
Pt2 Pt2 Yb1 166.226(15) 2 1_554
Pt2 Pt2 Yb1 59.113(9) 2_554 1_554
Yb1 Pt2 Yb1 122.633(11) 5_556 1_554
Yb1 Pt2 Yb1 129.861(17) 2_554 1_554
Si3 Pt2 Yb1 109.14(7) 2_554 6_656
Si3 Pt2 Yb1 61.78(6) . 6_656
Si3 Pt2 Yb1 118.13(4) 6_556 6_656
Pt2 Pt2 Yb1 63.431(6) 7_565 6_656
Pt2 Pt2 Yb1 134.488(16) 5 6_656
Pt2 Pt2 Yb1 101.772(14) 2 6_656
Pt2 Pt2 Yb1 58.695(11) 2_554 6_656
Yb1 Pt2 Yb1 156.553(11) 5_556 6_656
Yb1 Pt2 Yb1 77.099(8) 2_554 6_656
Yb1 Pt2 Yb1 76.820(8) 1_554 6_656
Si3 Pt2 Yb1 134.96(6) 2_554 .
Si3 Pt2 Yb1 56.79(6) . .
Si3 Pt2 Yb1 55.47(6) 6_556 .
Pt2 Pt2 Yb1 66.339(5) 7_565 .
Pt2 Pt2 Yb1 95.408(13) 5 .
Pt2 Pt2 Yb1 54.681(9) 2 .
Pt2 Pt2 Yb1 170.044(14) 2_554 .
Yb1 Pt2 Yb1 71.794(7) 5_556 .
Yb1 Pt2 Yb1 116.588(15) 2_554 .
Yb1 Pt2 Yb1 113.128(11) 1_554 .
Yb1 Pt2 Yb1 114.956(11) 6_656 .
Pt2 Si3 Pt2 115.94(11) 8_666 2
Pt2 Si3 Pt2 131.75(11) 8_666 .
Pt2 Si3 Pt2 73.85(4) 2 .
Pt2 Si3 Pt2 73.85(4) 8_666 7_565
Pt2 Si3 Pt2 131.75(11) 2 7_565
Pt2 Si3 Pt2 67.66(7) . 7_565
Pt2 Si3 Pt2 69.87(4) 8_666 4
Pt2 Si3 Pt2 124.09(11) 2 4
Pt2 Si3 Pt2 146.60(12) . 4
Pt2 Si3 Pt2 103.93(5) 7_565 4
Pt2 Si3 Pt2 124.09(11) 8_666 6_656
Pt2 Si3 Pt2 69.87(4) 2 6_656
Pt2 Si3 Pt2 103.93(5) . 6_656
Pt2 Si3 Pt2 146.60(12) 7_565 6_656
Pt2 Si3 Pt2 64.49(7) 4 6_656
Pt2 Si3 Yb1 122.02(5) 8_666 6_656
Pt2 Si3 Yb1 122.02(5) 2 6_656
Pt2 Si3 Yb1 69.44(7) . 6_656
Pt2 Si3 Yb1 69.44(7) 7_565 6_656
Pt2 Si3 Yb1 77.32(7) 4 6_656
Pt2 Si3 Yb1 77.32(7) 6_656 6_656
Pt2 Si3 Yb1 66.48(6) 8_666 6_657
Pt2 Si3 Yb1 66.48(6) 2 6_657
Pt2 Si3 Yb1 140.03(7) . 6_657
Pt2 Si3 Yb1 140.03(7) 7_565 6_657
Pt2 Si3 Yb1 67.22(6) 4 6_657
Pt2 Si3 Yb1 67.22(6) 6_656 6_657
Yb1 Si3 Yb1 137.71(10) 6_656 6_657
Pt2 Si3 Yb1 66.11(6) 8_666 .
Pt2 Si3 Yb1 66.11(6) 2 .
Pt2 Si3 Yb1 78.31(7) . .
Pt2 Si3 Yb1 78.31(7) 7_565 .
Pt2 Si3 Yb1 133.30(8) 4 .
Pt2 Si3 Yb1 133.30(8) 6_656 .
Yb1 Si3 Yb1 140.86(10) 6_656 .
Yb1 Si3 Yb1 81.42(7) 6_657 .

loop_
_geom_bond_atom_site_label_1
_geom_bond_atom_site_label_2
_geom_bond_distance
_geom_bond_site_symmetry_2
Yb1 Si3 2.896(3) 6_556
Yb1 Si3 2.904(3) 6_557
Yb1 Si3 2.931(3) .
Yb1 Pt2 2.9611(4) 3_556
Yb1 Pt2 2.9611(4) 5_556
Yb1 Pt2 2.9646(4) 8_666
Yb1 Pt2 2.9646(4) 2
Yb1 Pt2 3.0476(5) 7_566
Yb1 Pt2 3.0476(5) 1_556
Yb1 Pt2 3.0778(4) 6_556
Yb1 Pt2 3.0778(4) 4_455
Yb1 Pt2 3.4302(5) .
Pt2 Si3 2.4546(15) 2_554
Pt2 Si3 2.473(2) .
Pt2 Si3 2.580(2) 6_556
Pt2 Pt2 2.7532(5) 7_565
Pt2 Pt2 2.8850(5) 5
Pt2 Pt2 2.9603(2) 2
Pt2 Pt2 2.9603(2) 2_554
Pt2 Yb1 2.9611(4) 5_556
Pt2 Yb1 2.9646(4) 2_554
Pt2 Yb1 3.0476(5) 1_554
Pt2 Yb1 3.0778(4) 6_656
Si3 Pt2 2.4546(15) 8_666
Si3 Pt2 2.4546(15) 2
Si3 Pt2 2.473(2) 7_565
Si3 Pt2 2.580(2) 4
Si3 Pt2 2.580(2) 6_656
Si3 Yb1 2.896(3) 6_656
Si3 Yb1 2.904(3) 6_657
